data_4067088
loop_
_publ_author_name
'Sie, Ming-Han'
'Hsieh, Yuan-Hsin'
'Tsai, Yi-Hua'
'Wu, Jia-Rong'
'Chen, Shih-Jung'
'Kumar, P. Vijaya'
'Lii, Jenn-Huei'
'Lee, Hon Man'

_publ_section_title
;
 A Heteroleptic Palladium(II) Complex Containing a Bidentate Carbene/Amido
 Ligand and 3-(Trifluoromethyl)-5-(2-pyridyl)pyrazolate: Fast Catalyst
 Activation in the Heck Coupling Reaction
;
_journal_issue 23
_journal_name_full Organometallics
_journal_page_first 6473
_journal_paper_doi 10.1021/om100819q
_journal_volume 29
_journal_year 2010
_chemical_formula_moiety 'C21 H17 F3 N6 O Pt'
_chemical_formula_sum 'C21 H17 F3 N6 O Pt'
_chemical_formula_weight 621.50
_space_group_IT_number 2
_symmetry_cell_setting triclinic
_symmetry_Int_Tables_number 2
_symmetry_space_group_name_Hall '-P 1'
_symmetry_space_group_name_H-M 'P -1'
_atom_sites_solution_hydrogens geom
_atom_sites_solution_primary direct
_atom_sites_solution_secondary difmap
_audit_creation_method SHELXL-97
_cell_angle_alpha 74.083(15)
_cell_angle_beta 88.881(15)
_cell_angle_gamma 71.196(14)
_cell_formula_units_Z 2
_cell_length_a 7.837(4)
_cell_length_b 11.700(6)
_cell_length_c 12.451(6)
_cell_measurement_reflns_used 4488
_cell_measurement_temperature 150(2)
_cell_measurement_theta_max 23.7
_cell_measurement_theta_min 2.8
_cell_volume 1036.3(9)
_computing_cell_refinement 'SAINT (Bruker, 2007)'
_computing_data_collection 'APEX2 (Bruker, 2007)'
_computing_data_reduction 'SAINT (Bruker, 2007)'
_computing_molecular_graphics 'SHELXTL (Sheldrick, 2008)'
_computing_publication_material 'DIAMOND (Brandenburg, 1999)'
_computing_structure_refinement 'SHELXTL (Sheldrick, 2008)'
_computing_structure_solution 'SHELXTL (Sheldrick, 2008)'
_diffrn_ambient_temperature 150(2)
_diffrn_measured_fraction_theta_full 0.972
_diffrn_measured_fraction_theta_max 0.972
_diffrn_measurement_device_type 'Bruker SMART APEXII'
_diffrn_measurement_method \w
_diffrn_radiation_monochromator graphite
_diffrn_radiation_probe x-ray
_diffrn_radiation_type MoK\a
_diffrn_radiation_wavelength 0.71073
_diffrn_reflns_av_R_equivalents 0.0583
_diffrn_reflns_av_sigmaI/netI 0.0910
_diffrn_reflns_limit_h_max 10
_diffrn_reflns_limit_h_min -10
_diffrn_reflns_limit_k_max 15
_diffrn_reflns_limit_k_min -15
_diffrn_reflns_limit_l_max 16
_diffrn_reflns_limit_l_min -15
_diffrn_reflns_number 13365
_diffrn_reflns_theta_full 28.76
_diffrn_reflns_theta_max 28.76
_diffrn_reflns_theta_min 1.71
_diffrn_source 'fine-focus sealed tube'
_diffrn_standards_decay_% 0
_diffrn_standards_interval_count 0
_diffrn_standards_interval_time 0
_diffrn_standards_number 0
_exptl_absorpt_coefficient_mu 6.824
_exptl_absorpt_correction_T_max 0.3572
_exptl_absorpt_correction_T_min 0.1316
_exptl_absorpt_correction_type multi-scan
_exptl_absorpt_process_details 'SADABS (Sheldrick, 1996)'
_exptl_crystal_colour colorless
_exptl_crystal_density_diffrn 1.992
_exptl_crystal_density_method 'not measured'
_exptl_crystal_description rod
_exptl_crystal_F_000 596
_exptl_crystal_size_max 0.50
_exptl_crystal_size_mid 0.28
_exptl_crystal_size_min 0.19
_refine_diff_density_max 2.276
_refine_diff_density_min -2.920
_refine_diff_density_rms 0.214
_refine_ls_extinction_method none
_refine_ls_goodness_of_fit_ref 0.999
_refine_ls_hydrogen_treatment constr
_refine_ls_matrix_type full
_refine_ls_number_parameters 290
_refine_ls_number_reflns 5224
_refine_ls_number_restraints 0
_refine_ls_restrained_S_all 0.999
_refine_ls_R_factor_all 0.0766
_refine_ls_R_factor_gt 0.0450
_refine_ls_shift/su_max 0.040
_refine_ls_shift/su_mean 0.004
_refine_ls_structure_factor_coef Fsqd
_refine_ls_weighting_details 'calc w=1/[\s^2^(Fo^2^)+(0.0497P)^2^+0.0000P] where P=(Fo^2^+2Fc^2^)/3'
_refine_ls_weighting_scheme calc
_refine_ls_wR_factor_gt 0.0940
_refine_ls_wR_factor_ref 0.1044
_reflns_number_gt 3545
_reflns_number_total 5224
_reflns_threshold_expression I>2\s
_cod_data_source_file om100819q_si_002.cif
_cod_data_source_block 5
_cod_database_code 4067088

loop_
_symmetry_equiv_pos_as_xyz
'x, y, z'
'-x, -y, -z'

loop_
_atom_site_label
_atom_site_type_symbol
_atom_site_fract_x
_atom_site_fract_y
_atom_site_fract_z
_atom_site_U_iso_or_equiv
_atom_site_adp_type
_atom_site_occupancy
_atom_site_symmetry_multiplicity
_atom_site_calc_flag
_atom_site_refinement_flags
C1 C 0.2601(10) 0.4134(7) 0.5934(6) 0.0408(18) Uani 1 1 d .
C2 C 0.2333(11) 0.6147(7) 0.5130(7) 0.049(2) Uani 1 1 d .
H2 H 0.2293 0.6989 0.5042 0.059 Uiso 1 1 calc R
C3 C 0.2169(11) 0.5645(8) 0.4300(7) 0.053(2) Uani 1 1 d .
H3 H 0.1972 0.6059 0.3519 0.064 Uiso 1 1 calc R
C4 C 0.2846(12) 0.5384(8) 0.7222(7) 0.057(2) Uani 1 1 d .
H4A H 0.3490 0.4569 0.7755 0.085 Uiso 1 1 calc R
H4B H 0.1671 0.5756 0.7493 0.085 Uiso 1 1 calc R
H4C H 0.3561 0.5948 0.7152 0.085 Uiso 1 1 calc R
C5 C 0.2499(11) 0.3412(7) 0.4286(7) 0.049(2) Uani 1 1 d .
H5A H 0.2336 0.3778 0.3462 0.059 Uiso 1 1 calc R
H5B H 0.1539 0.3036 0.4520 0.059 Uiso 1 1 calc R
C6 C 0.4369(11) 0.2383(7) 0.4613(7) 0.0445(19) Uani 1 1 d .
C7 C 0.6578(10) 0.1037(7) 0.6110(7) 0.0429(19) Uani 1 1 d .
C8 C 0.7536(11) 0.1188(8) 0.6967(7) 0.049(2) Uani 1 1 d .
H8 H 0.7004 0.1858 0.7288 0.058 Uiso 1 1 calc R
C9 C 0.9230(12) 0.0376(9) 0.7341(8) 0.063(3) Uani 1 1 d .
H9 H 0.9866 0.0490 0.7924 0.075 Uiso 1 1 calc R
C10 C 1.0046(12) -0.0605(10) 0.6897(9) 0.070(3) Uani 1 1 d .
H10 H 1.1229 -0.1166 0.7168 0.085 Uiso 1 1 calc R
C11 C 0.9131(12) -0.0752(9) 0.6071(9) 0.064(3) Uani 1 1 d .
H11 H 0.9682 -0.1431 0.5765 0.076 Uiso 1 1 calc R
C12 C 0.7436(11) 0.0044(8) 0.5659(8) 0.056(2) Uani 1 1 d .
H12 H 0.6837 -0.0077 0.5064 0.068 Uiso 1 1 calc R
C13 C 0.4567(10) -0.0519(7) 0.7882(7) 0.047(2) Uani 1 1 d .
H13 H 0.5080 -0.0538 0.7187 0.056 Uiso 1 1 calc R
C14 C 0.4867(13) -0.1628(8) 0.8700(9) 0.065(3) Uani 1 1 d .
H14 H 0.5549 -0.2399 0.8559 0.078 Uiso 1 1 calc R
C15 C 0.4189(12) -0.1631(8) 0.9720(8) 0.058(2) Uani 1 1 d .
H15 H 0.4442 -0.2392 1.0308 0.069 Uiso 1 1 calc R
C16 C 0.3124(11) -0.0496(8) 0.9871(7) 0.053(2) Uani 1 1 d .
H16 H 0.2616 -0.0470 1.0567 0.063 Uiso 1 1 calc R
C17 C 0.2802(10) 0.0602(7) 0.9007(6) 0.0408(18) Uani 1 1 d .
C18 C 0.1588(10) 0.1841(7) 0.9030(6) 0.0383(17) Uani 1 1 d .
C19 C 0.0320(10) 0.2265(7) 0.9728(6) 0.0458(19) Uani 1 1 d .
H19 H 0.0079 0.1813 1.0440 0.055 Uiso 1 1 calc R
C20 C -0.0523(10) 0.3513(7) 0.9143(7) 0.0431(18) Uani 1 1 d .
C21 C -0.2063(12) 0.4444(9) 0.9449(8) 0.057(2) Uani 1 1 d .
F1 F -0.1828(8) 0.5518(6) 0.9380(7) 0.119(3) Uani 1 1 d .
F2 F -0.3566(8) 0.4741(7) 0.8844(6) 0.111(2) Uani 1 1 d .
F3 F -0.2430(10) 0.4050(7) 1.0502(6) 0.130(3) Uani 1 1 d .
N1 N 0.2574(8) 0.5208(5) 0.6141(5) 0.0419(15) Uani 1 1 d .
N2 N 0.2346(8) 0.4402(5) 0.4824(5) 0.0401(15) Uani 1 1 d .
N3 N 0.4805(8) 0.1863(5) 0.5735(5) 0.0384(14) Uani 1 1 d .
N4 N 0.3579(8) 0.0596(5) 0.8020(5) 0.0407(15) Uani 1 1 d .
N5 N 0.1451(8) 0.2789(5) 0.8096(5) 0.0428(16) Uani 1 1 d .
N6 N 0.0152(9) 0.3845(6) 0.8155(5) 0.0440(15) Uani 1 1 d .
O1 O 0.5321(8) 0.2147(6) 0.3879(5) 0.0584(15) Uani 1 1 d .
Pt1 Pt 0.31002(4) 0.24046(3) 0.69060(2) 0.03589(11) Uani 1 1 d .

loop_
_atom_site_aniso_label
_atom_site_aniso_U_11
_atom_site_aniso_U_22
_atom_site_aniso_U_33
_atom_site_aniso_U_23
_atom_site_aniso_U_13
_atom_site_aniso_U_12
C1 0.039(4) 0.042(4) 0.037(4) -0.003(3) 0.000(3) -0.014(3)
C2 0.052(5) 0.038(4) 0.051(5) -0.002(4) 0.004(4) -0.016(4)
C3 0.054(5) 0.052(5) 0.042(5) -0.002(4) 0.012(4) -0.012(4)
C4 0.076(6) 0.055(5) 0.047(5) -0.021(4) 0.005(5) -0.025(5)
C5 0.058(5) 0.053(5) 0.037(5) -0.016(4) 0.006(4) -0.018(4)
C6 0.065(5) 0.045(4) 0.035(5) -0.021(4) 0.013(4) -0.026(4)
C7 0.036(4) 0.038(4) 0.050(5) -0.007(4) 0.012(4) -0.011(3)
C8 0.055(5) 0.051(5) 0.043(5) -0.007(4) 0.002(4) -0.026(4)
C9 0.047(5) 0.081(7) 0.057(6) -0.008(5) 0.004(5) -0.027(5)
C10 0.032(5) 0.075(7) 0.077(7) 0.001(6) 0.001(5) -0.001(5)
C11 0.042(5) 0.060(6) 0.081(7) -0.022(5) 0.011(5) -0.006(4)
C12 0.047(5) 0.058(5) 0.069(6) -0.023(5) 0.018(5) -0.020(4)
C13 0.049(5) 0.035(4) 0.054(5) -0.009(4) 0.011(4) -0.014(4)
C14 0.067(6) 0.039(5) 0.086(8) -0.017(5) 0.012(6) -0.013(4)
C15 0.058(5) 0.038(5) 0.066(6) -0.005(4) 0.004(5) -0.010(4)
C16 0.058(5) 0.054(5) 0.043(5) -0.005(4) 0.007(4) -0.021(4)
C17 0.042(4) 0.037(4) 0.037(4) -0.001(3) 0.000(4) -0.012(3)
C18 0.036(4) 0.048(4) 0.030(4) -0.010(3) 0.004(3) -0.015(3)
C19 0.049(5) 0.056(5) 0.033(4) -0.002(4) 0.005(4) -0.027(4)
C20 0.044(5) 0.041(4) 0.041(5) -0.010(4) 0.004(4) -0.012(4)
C21 0.047(5) 0.074(6) 0.046(6) -0.022(5) -0.002(4) -0.010(5)
F1 0.083(4) 0.066(4) 0.221(9) -0.075(5) 0.026(5) -0.012(3)
F2 0.046(3) 0.158(7) 0.125(6) -0.084(5) -0.005(4) 0.008(4)
F3 0.128(6) 0.135(6) 0.076(5) -0.036(4) 0.046(4) 0.027(5)
N1 0.047(4) 0.037(3) 0.038(4) -0.007(3) 0.007(3) -0.013(3)
N2 0.038(3) 0.039(3) 0.035(4) -0.002(3) 0.001(3) -0.008(3)
N3 0.045(4) 0.043(3) 0.030(3) -0.009(3) 0.006(3) -0.019(3)
N4 0.043(4) 0.027(3) 0.044(4) 0.003(3) 0.003(3) -0.013(3)
N5 0.051(4) 0.038(4) 0.038(4) -0.010(3) 0.005(3) -0.013(3)
N6 0.048(4) 0.044(4) 0.036(4) -0.016(3) 0.005(3) -0.006(3)
O1 0.057(4) 0.069(4) 0.049(4) -0.023(3) 0.016(3) -0.016(3)
Pt1 0.04024(18) 0.03369(16) 0.03207(17) -0.00773(11) 0.00657(12) -0.01151(12)

loop_
_atom_type_symbol
_atom_type_description
_atom_type_scat_dispersion_real
_atom_type_scat_dispersion_imag
_atom_type_scat_source
C C 0.0033 0.0016 'International Tables Vol C Tables 4.2.6.8 and 6.1.1.4'
H H 0.0000 0.0000 'International Tables Vol C Tables 4.2.6.8 and 6.1.1.4'
N N 0.0061 0.0033 'International Tables Vol C Tables 4.2.6.8 and 6.1.1.4'
O O 0.0106 0.0060 'International Tables Vol C Tables 4.2.6.8 and 6.1.1.4'
Pt Pt -1.7033 8.3905 'International Tables Vol C Tables 4.2.6.8 and 6.1.1.4'
F F 0.0171 0.0103 'International Tables Vol C Tables 4.2.6.8 and 6.1.1.4'

loop_
_geom_angle_atom_site_label_1
_geom_angle_atom_site_label_2
_geom_angle_atom_site_label_3
_geom_angle
N2 C1 N1 106.0(6)
N2 C1 Pt1 121.2(6)
N1 C1 Pt1 132.6(6)
C3 C2 N1 107.6(7)
C3 C2 H2 126.2
N1 C2 H2 126.2
C2 C3 N2 105.6(7)
C2 C3 H3 127.2
N2 C3 H3 127.2
N1 C4 H4A 109.5
N1 C4 H4B 109.5
H4A C4 H4B 109.5
N1 C4 H4C 109.5
H4A C4 H4C 109.5
H4B C4 H4C 109.5
N2 C5 C6 110.1(6)
N2 C5 H5A 109.6
C6 C5 H5A 109.6
N2 C5 H5B 109.6
C6 C5 H5B 109.6
H5A C5 H5B 108.1
O1 C6 N3 126.2(8)
O1 C6 C5 118.4(7)
N3 C6 C5 115.3(7)
C8 C7 C12 117.6(8)
C8 C7 N3 120.1(7)
C12 C7 N3 122.3(8)
C9 C8 C7 120.0(8)
C9 C8 H8 120.0
C7 C8 H8 120.0
C8 C9 C10 121.7(9)
C8 C9 H9 119.1
C10 C9 H9 119.1
C11 C10 C9 118.5(9)
C11 C10 H10 120.8
C9 C10 H10 120.8
C10 C11 C12 122.1(9)
C10 C11 H11 118.9
C12 C11 H11 118.9
C11 C12 C7 120.1(9)
C11 C12 H12 119.9
C7 C12 H12 119.9
N4 C13 C14 122.7(8)
N4 C13 H13 118.7
C14 C13 H13 118.7
C15 C14 C13 120.2(8)
C15 C14 H14 119.9
C13 C14 H14 119.9
C14 C15 C16 118.1(8)
C14 C15 H15 120.9
C16 C15 H15 120.9
C15 C16 C17 119.8(8)
C15 C16 H16 120.1
C17 C16 H16 120.1
N4 C17 C16 121.1(7)
N4 C17 C18 113.8(6)
C16 C17 C18 125.1(7)
N5 C18 C19 108.9(7)
N5 C18 C17 115.7(6)
C19 C18 C17 134.6(7)
C18 C19 C20 103.0(7)
C18 C19 H19 128.5
C20 C19 H19 128.5
N6 C20 C19 112.9(7)
N6 C20 C21 118.7(7)
C19 C20 C21 128.3(7)
F2 C21 F1 105.0(8)
F2 C21 F3 105.8(8)
F1 C21 F3 104.1(9)
F2 C21 C20 114.2(8)
F1 C21 C20 114.6(8)
F3 C21 C20 112.2(8)
C1 N1 C2 109.4(7)
C1 N1 C4 126.8(6)
C2 N1 C4 123.7(6)
C1 N2 C3 111.5(7)
C1 N2 C5 121.0(6)
C3 N2 C5 127.0(7)
C6 N3 C7 118.8(6)
C6 N3 Pt1 122.5(5)
C7 N3 Pt1 118.2(5)
C13 N4 C17 117.9(6)
C13 N4 Pt1 128.3(5)
C17 N4 Pt1 113.8(5)
N6 N5 C18 110.7(6)
N6 N5 Pt1 132.1(5)
C18 N5 Pt1 117.2(5)
N5 N6 C20 104.4(6)
C1 Pt1 N5 98.6(3)
C1 Pt1 N3 85.9(3)
N5 Pt1 N3 175.4(2)
C1 Pt1 N4 176.8(3)
N5 Pt1 N4 78.5(2)
N3 Pt1 N4 97.1(2)

loop_
_geom_bond_atom_site_label_1
_geom_bond_atom_site_label_2
_geom_bond_distance
C1 N2 1.335(9)
C1 N1 1.344(9)
C1 Pt1 1.968(7)
C2 C3 1.347(11)
C2 N1 1.395(9)
C2 H2 0.9500
C3 N2 1.383(9)
C3 H3 0.9500
C4 N1 1.447(10)
C4 H4A 0.9800
C4 H4B 0.9800
C4 H4C 0.9800
C5 N2 1.462(9)
C5 C6 1.543(11)
C5 H5A 0.9900
C5 H5B 0.9900
C6 O1 1.203(9)
C6 N3 1.363(9)
C7 C8 1.398(11)
C7 C12 1.399(11)
C7 N3 1.413(9)
C8 C9 1.360(12)
C8 H8 0.9500
C9 C10 1.376(13)
C9 H9 0.9500
C10 C11 1.343(13)
C10 H10 0.9500
C11 C12 1.365(12)
C11 H11 0.9500
C12 H12 0.9500
C13 N4 1.340(9)
C13 C14 1.365(11)
C13 H13 0.9500
C14 C15 1.366(12)
C14 H14 0.9500
C15 C16 1.383(11)
C15 H15 0.9500
C16 C17 1.384(10)
C16 H16 0.9500
C17 N4 1.362(9)
C17 C18 1.463(10)
C18 N5 1.346(9)
C18 C19 1.369(10)
C19 C20 1.383(11)
C19 H19 0.9500
C20 N6 1.337(9)
C20 C21 1.467(11)
C21 F2 1.305(10)
C21 F1 1.307(10)
C21 F3 1.324(11)
N3 Pt1 2.049(6)
N4 Pt1 2.108(5)
N5 N6 1.344(8)
N5 Pt1 1.996(6)
